data_7005370
loop_
_publ_author_name
'Aragoni, M. Carla'
'Arca, Massimiliano'
'Devillanova, Francesco A.'
'Hursthouse, Michael B.'
'Huth, Susanne L.'
'Isaia, Francesco'
'Lippolis, Vito'
'Mancini, Annalisa'
'Soddu, Serena'
'Verani, Gaetano'

_publ_section_title
;
 Investigation into the reactivity of the coordinatively unsaturated
 phosphonodithioato [Ni(MeOpdt)2] towards
 2,4,6-tris(2-pyridyl)-1,3,5-triazine: goals and achievements.
;
_journal_issue 21
_journal_name_full 'Dalton transactions (Cambridge, England : 2003)'
_journal_page_first 2127
_journal_page_last 2134
_journal_paper_doi 10.1039/b701458a
_journal_year 2007
_chemical_formula_sum 'C36 H24 I6 N12 Ni'
_chemical_formula_weight 1444.78
_chemical_name_systematic
;
?
;
_space_group_IT_number 14
_symmetry_cell_setting monoclinic
_symmetry_space_group_name_Hall '-P 2ybc'
_symmetry_space_group_name_H-M 'P 1 21/c 1'
_atom_sites_solution_hydrogens geom
_atom_sites_solution_primary direct
_atom_sites_solution_secondary difmap
_audit_creation_method SHELXL-97
_cell_angle_alpha 90.00
_cell_angle_beta 91.758(9)
_cell_angle_gamma 90.00
_cell_formula_units_Z 4
_cell_length_a 10.7548(13)
_cell_length_b 15.3966(19)
_cell_length_c 25.220(2)
_cell_measurement_reflns_used 32062
_cell_measurement_temperature 120(2)
_cell_measurement_theta_max 27.48
_cell_measurement_theta_min 2.91
_cell_volume 4174.1(8)
_computing_cell_refinement 'DENZO (Otwinowski & Minor, 1997) & COLLECT (Hooft, 1998)'
_computing_data_collection 'COLLECT (Hooft, 1998)'
_computing_data_reduction 'DENZO (Otwinowski & Minor, 1997) & COLLECT (Hooft, 1998)'
_computing_structure_refinement 'SHELXL-97 (Sheldrick, 1997)'
_computing_structure_solution 'SHELXS-97 (Sheldrick, 1997)'
_diffrn_ambient_temperature 120(2)
_diffrn_detector_area_resol_mean 9.091
_diffrn_measured_fraction_theta_full 0.976
_diffrn_measured_fraction_theta_max 0.976
_diffrn_measurement_device_type 'Bruker-Nonius KappaCCD'
_diffrn_measurement_method '\F & \w scans'
_diffrn_radiation_monochromator '10cm confocal mirrors'
_diffrn_radiation_source 'Bruker-Nonius FR591 rotating anode'
_diffrn_radiation_type MoK\a
_diffrn_radiation_wavelength 0.71073
_diffrn_reflns_av_R_equivalents 0.0708
_diffrn_reflns_av_sigmaI/netI 0.0556
_diffrn_reflns_limit_h_max 12
_diffrn_reflns_limit_h_min -13
_diffrn_reflns_limit_k_max 19
_diffrn_reflns_limit_k_min -17
_diffrn_reflns_limit_l_max 32
_diffrn_reflns_limit_l_min -32
_diffrn_reflns_number 33937
_diffrn_reflns_theta_full 27.50
_diffrn_reflns_theta_max 27.50
_diffrn_reflns_theta_min 3.10
_exptl_absorpt_coefficient_mu 4.946
_exptl_absorpt_correction_T_max 0.9076
_exptl_absorpt_correction_T_min 0.1912
_exptl_absorpt_correction_type multi-scan
_exptl_absorpt_process_details 'SORTAV (Blessing, 1997)'
_exptl_crystal_colour brown
_exptl_crystal_density_diffrn 2.299
_exptl_crystal_density_method 'not measured'
_exptl_crystal_description needle
_exptl_crystal_F_000 2680
_exptl_crystal_size_max 0.50
_exptl_crystal_size_mid 0.04
_exptl_crystal_size_min 0.02
_refine_diff_density_max 1.451
_refine_diff_density_min -1.153
_refine_diff_density_rms 0.193
_refine_ls_extinction_method none
_refine_ls_goodness_of_fit_ref 1.021
_refine_ls_hydrogen_treatment constr
_refine_ls_matrix_type full
_refine_ls_number_parameters 496
_refine_ls_number_reflns 9354
_refine_ls_number_restraints 0
_refine_ls_restrained_S_all 1.021
_refine_ls_R_factor_all 0.0650
_refine_ls_R_factor_gt 0.0427
_refine_ls_shift/su_max 0.001
_refine_ls_shift/su_mean 0.000
_refine_ls_structure_factor_coef Fsqd
_refine_ls_weighting_details 'calc w=1/[\s^2^(Fo^2^)+(0.0348P)^2^+22.1652P] where P=(Fo^2^+2Fc^2^)/3'
_refine_ls_weighting_scheme calc
_refine_ls_wR_factor_gt 0.0904
_refine_ls_wR_factor_ref 0.1016
_reflns_number_gt 7156
_reflns_number_total 9354
_reflns_threshold_expression >2sigma(I)
_cod_data_source_file b701458a.txt
_cod_data_source_block 04slh008
_cod_depositor_comments
;
The following automatic conversions were performed:
'_symmetry_cell_setting' value 'Monoclinic' changed to 'monoclinic'
according to '/home/saulius/struct/CIF-dictionaries/cif_core.dic'
dictionary named 'cif_core.dic' version 2.4.1 from 2010-06-29.

Automatic conversion script
Id: cif_fix_enum 1527 2010-12-29 10:47:43Z saulius 
;
_cod_original_sg_symbol_H-M P2(1)/c
_cod_database_code 7005370

loop_
_symmetry_equiv_pos_as_xyz
'x, y, z'
'-x, y+1/2, -z+1/2'
'-x, -y, -z'
'x, -y-1/2, z-1/2'

loop_
_atom_site_label
_atom_site_type_symbol
_atom_site_fract_x
_atom_site_fract_y
_atom_site_fract_z
_atom_site_U_iso_or_equiv
_atom_site_adp_type
_atom_site_occupancy
_atom_site_symmetry_multiplicity
_atom_site_calc_flag
_atom_site_refinement_flags
_atom_site_disorder_assembly
_atom_site_disorder_group
Ni1 Ni 0.58996(7) 0.24687(5) 0.19280(3) 0.02084(16) Uani 1 1 d . . .
N1 N 0.4453(5) 0.2648(3) 0.14353(19) 0.0231(11) Uani 1 1 d . . .
N2 N 0.3486(5) 0.3407(3) 0.07224(19) 0.0238(11) Uani 1 1 d . . .
N3 N 0.2350(5) 0.2370(3) 0.12333(19) 0.0234(11) Uani 1 1 d . . .
N4 N 0.6508(5) 0.3465(3) 0.13906(19) 0.0232(10) Uani 1 1 d . . .
N5 N 0.4588(4) 0.1522(3) 0.21873(18) 0.0210(10) Uani 1 1 d . . .
N6 N 0.1285(5) 0.3772(3) 0.0171(2) 0.0290(12) Uani 1 1 d . . .
N7 N 0.7320(4) 0.2380(3) 0.24462(18) 0.0206(10) Uani 1 1 d . . .
N8 N 0.9275(5) 0.1783(3) 0.2683(2) 0.0247(11) Uani 1 1 d . . .
N9 N 0.8294(4) 0.2836(3) 0.32398(19) 0.0234(11) Uani 1 1 d . . .
N10 N 0.7077(5) 0.1524(3) 0.15850(19) 0.0231(10) Uani 1 1 d . . .
N11 N 0.5361(5) 0.3294(3) 0.25727(19) 0.0236(11) Uani 1 1 d . . .
N12 N 1.1290(5) 0.1782(4) 0.3377(2) 0.0357(13) Uani 1 1 d . . .
C1 C 0.4453(6) 0.3232(4) 0.1047(2) 0.0216(12) Uani 1 1 d . . .
C2 C 0.2446(5) 0.2956(4) 0.0838(2) 0.0230(12) Uani 1 1 d . . .
C3 C 0.3403(5) 0.2230(4) 0.1511(2) 0.0226(12) Uani 1 1 d . . .
C4 C 0.5664(5) 0.3689(4) 0.1005(2) 0.0215(12) Uani 1 1 d . . .
C5 C 0.5912(6) 0.4278(4) 0.0615(2) 0.0275(14) Uani 1 1 d . . .
H5 H 0.5295 0.4416 0.0351 0.033 Uiso 1 1 calc R . .
C6 C 0.7068(7) 0.4671(4) 0.0609(3) 0.0351(16) Uani 1 1 d . . .
H6 H 0.7261 0.5084 0.0344 0.042 Uiso 1 1 calc R . .
C7 C 0.7934(6) 0.4441(4) 0.1003(3) 0.0326(15) Uani 1 1 d . . .
H7 H 0.8737 0.4699 0.1010 0.039 Uiso 1 1 calc R . .
C8 C 0.7636(6) 0.3842(4) 0.1384(2) 0.0262(13) Uani 1 1 d . . .
H8 H 0.8244 0.3690 0.1649 0.031 Uiso 1 1 calc R . .
C9 C 0.3454(5) 0.1592(4) 0.1950(2) 0.0233(12) Uani 1 1 d . . .
C10 C 0.2446(6) 0.1106(5) 0.2097(3) 0.0332(15) Uani 1 1 d . . .
H10 H 0.1659 0.1170 0.1919 0.040 Uiso 1 1 calc R . .
C11 C 0.2608(6) 0.0518(5) 0.2513(3) 0.0363(16) Uani 1 1 d . . .
H11 H 0.1931 0.0180 0.2631 0.044 Uiso 1 1 calc R . .
C12 C 0.3761(6) 0.0439(4) 0.2745(3) 0.0319(15) Uani 1 1 d . . .
H12 H 0.3899 0.0031 0.3023 0.038 Uiso 1 1 calc R . .
C13 C 0.4732(6) 0.0950(4) 0.2580(2) 0.0275(13) Uani 1 1 d . . .
H13 H 0.5527 0.0891 0.2751 0.033 Uiso 1 1 calc R . .
C14 C 0.1306(6) 0.3093(4) 0.0505(2) 0.0256(13) Uani 1 1 d . . .
C15 C 0.0334(6) 0.2514(5) 0.0543(3) 0.0377(17) Uani 1 1 d . . .
H15 H 0.0397 0.2040 0.0783 0.045 Uiso 1 1 calc R . .
C16 C -0.0737(6) 0.2625(5) 0.0228(3) 0.0422(18) Uani 1 1 d . . .
H16 H -0.1419 0.2235 0.0247 0.051 Uiso 1 1 calc R . .
C17 C -0.0771(7) 0.3331(5) -0.0115(3) 0.0402(17) Uani 1 1 d . . .
H17 H -0.1483 0.3436 -0.0338 0.048 Uiso 1 1 calc R . .
C18 C 0.0241(6) 0.3875(4) -0.0128(3) 0.0329(15) Uani 1 1 d . . .
H18 H 0.0199 0.4355 -0.0365 0.040 Uiso 1 1 calc R . .
C19 C 0.8270(5) 0.1842(4) 0.2361(2) 0.0205(12) Uani 1 1 d . . .
C20 C 0.9239(6) 0.2306(4) 0.3114(2) 0.0245(13) Uani 1 1 d . . .
C21 C 0.7351(5) 0.2840(4) 0.2892(2) 0.0212(12) Uani 1 1 d . . .
C22 C 0.6217(5) 0.3350(4) 0.2980(2) 0.0231(12) Uani 1 1 d . . .
C23 C 0.6004(6) 0.3791(4) 0.3441(2) 0.0304(14) Uani 1 1 d . . .
H23 H 0.6624 0.3815 0.3717 0.036 Uiso 1 1 calc R . .
C24 C 0.4880(6) 0.4197(5) 0.3496(3) 0.0346(16) Uani 1 1 d . . .
H24 H 0.4716 0.4520 0.3807 0.042 Uiso 1 1 calc R . .
C25 C 0.3988(6) 0.4130(4) 0.3091(2) 0.0317(15) Uani 1 1 d . . .
H25 H 0.3189 0.4381 0.3129 0.038 Uiso 1 1 calc R . .
C26 C 0.4270(6) 0.3696(4) 0.2632(3) 0.0285(14) Uani 1 1 d . . .
H26 H 0.3669 0.3681 0.2348 0.034 Uiso 1 1 calc R . .
C27 C 0.8126(5) 0.1332(4) 0.1874(2) 0.0236(13) Uani 1 1 d . . .
C28 C 0.8941(5) 0.0691(4) 0.1731(3) 0.0285(14) Uani 1 1 d . . .
H28 H 0.9649 0.0556 0.1950 0.034 Uiso 1 1 calc R . .
C29 C 0.8711(6) 0.0250(5) 0.1265(3) 0.0340(16) Uani 1 1 d . . .
H29 H 0.9258 -0.0196 0.1158 0.041 Uiso 1 1 calc R . .
C30 C 0.7680(7) 0.0462(5) 0.0955(3) 0.0360(16) Uani 1 1 d . . .
H30 H 0.7524 0.0179 0.0625 0.043 Uiso 1 1 calc R . .
C31 C 0.6880(6) 0.1089(4) 0.1130(2) 0.0303(14) Uani 1 1 d . . .
H31 H 0.6157 0.1220 0.0919 0.036 Uiso 1 1 calc R . .
C32 C 1.0367(6) 0.2329(4) 0.3477(2) 0.0248(13) Uani 1 1 d . . .
C33 C 1.0388(6) 0.2912(4) 0.3893(3) 0.0333(15) Uani 1 1 d . . .
H33 H 0.9693 0.3274 0.3955 0.040 Uiso 1 1 calc R . .
C34 C 1.1442(6) 0.2955(4) 0.4214(3) 0.0349(16) Uani 1 1 d . . .
H34 H 1.1491 0.3354 0.4501 0.042 Uiso 1 1 calc R . .
C35 C 1.2421(6) 0.2414(5) 0.4116(3) 0.0357(16) Uani 1 1 d . . .
H35 H 1.3160 0.2436 0.4332 0.043 Uiso 1 1 calc R . .
C36 C 1.2315(7) 0.1838(5) 0.3698(3) 0.0421(18) Uani 1 1 d . . .
H36 H 1.2994 0.1462 0.3633 0.051 Uiso 1 1 calc R . .
I1 I 0.06454(4) 0.38150(3) 0.22802(2) 0.04258(13) Uani 1 1 d . . .
I2 I 0.21748(4) 0.49923(3) 0.163041(16) 0.02850(10) Uani 1 1 d . . .
I3 I 0.37462(4) 0.61120(3) 0.103910(17) 0.03496(12) Uani 1 1 d . . .
I4 I 0.57613(4) 0.20477(3) -0.015579(16) 0.03116(11) Uani 1 1 d . . .
I5 I 0.37691(4) 0.09875(3) 0.024307(15) 0.02517(10) Uani 1 1 d . . .
I6 I 0.16287(4) 0.00221(3) 0.05975(2) 0.03967(12) Uani 1 1 d . . .

loop_
_atom_site_aniso_label
_atom_site_aniso_U_11
_atom_site_aniso_U_22
_atom_site_aniso_U_33
_atom_site_aniso_U_23
_atom_site_aniso_U_13
_atom_site_aniso_U_12
Ni1 0.0164(4) 0.0273(4) 0.0184(4) 0.0001(3) -0.0063(3) -0.0014(3)
N1 0.019(3) 0.025(3) 0.025(3) 0.001(2) -0.008(2) -0.006(2)
N2 0.023(3) 0.026(3) 0.022(2) -0.005(2) -0.008(2) -0.001(2)
N3 0.019(3) 0.029(3) 0.021(2) -0.001(2) -0.005(2) -0.003(2)
N4 0.020(3) 0.027(3) 0.022(2) -0.001(2) -0.005(2) -0.001(2)
N5 0.019(3) 0.025(3) 0.019(2) -0.0023(19) -0.0028(19) 0.0027(19)
N6 0.028(3) 0.032(3) 0.026(3) 0.001(2) -0.011(2) 0.003(2)
N7 0.017(2) 0.026(3) 0.018(2) -0.0004(19) -0.0063(19) 0.0007(19)
N8 0.019(3) 0.026(3) 0.029(3) -0.004(2) -0.004(2) -0.002(2)
N9 0.014(2) 0.031(3) 0.025(3) -0.003(2) -0.003(2) -0.002(2)
N10 0.022(3) 0.027(3) 0.020(2) 0.002(2) -0.003(2) -0.008(2)
N11 0.020(3) 0.031(3) 0.019(2) 0.000(2) -0.003(2) -0.001(2)
N12 0.022(3) 0.044(4) 0.041(3) -0.012(3) -0.007(2) 0.005(2)
C1 0.024(3) 0.025(3) 0.016(3) -0.002(2) -0.001(2) 0.000(2)
C2 0.019(3) 0.031(3) 0.019(3) -0.004(2) -0.004(2) 0.001(2)
C3 0.021(3) 0.026(3) 0.020(3) -0.002(2) -0.005(2) -0.001(2)
C4 0.022(3) 0.026(3) 0.016(3) -0.005(2) -0.002(2) 0.003(2)
C5 0.029(3) 0.030(3) 0.023(3) 0.006(2) -0.008(3) 0.003(3)
C6 0.034(4) 0.030(4) 0.041(4) 0.005(3) -0.001(3) -0.007(3)
C7 0.027(4) 0.035(4) 0.036(4) -0.001(3) 0.001(3) -0.009(3)
C8 0.018(3) 0.036(4) 0.025(3) -0.004(2) -0.004(2) -0.004(2)
C9 0.013(3) 0.033(3) 0.023(3) 0.001(2) -0.004(2) -0.004(2)
C10 0.021(3) 0.050(4) 0.027(3) 0.005(3) -0.008(3) -0.004(3)
C11 0.027(4) 0.049(4) 0.032(4) 0.013(3) -0.006(3) -0.010(3)
C12 0.038(4) 0.028(4) 0.030(3) 0.008(3) 0.001(3) -0.003(3)
C13 0.029(3) 0.031(3) 0.022(3) 0.001(2) -0.007(3) 0.000(3)
C14 0.021(3) 0.029(3) 0.027(3) -0.002(2) -0.009(3) 0.002(2)
C15 0.028(4) 0.046(4) 0.038(4) 0.003(3) -0.019(3) 0.000(3)
C16 0.018(3) 0.057(5) 0.051(5) 0.007(4) -0.008(3) -0.004(3)
C17 0.028(4) 0.051(5) 0.040(4) -0.002(3) -0.019(3) 0.003(3)
C18 0.030(4) 0.033(4) 0.035(4) 0.005(3) -0.010(3) 0.006(3)
C19 0.017(3) 0.022(3) 0.021(3) 0.002(2) -0.006(2) -0.005(2)
C20 0.021(3) 0.024(3) 0.028(3) 0.002(2) -0.003(3) -0.005(2)
C21 0.019(3) 0.025(3) 0.019(3) 0.004(2) -0.003(2) -0.004(2)
C22 0.016(3) 0.034(3) 0.019(3) 0.005(2) -0.003(2) 0.004(2)
C23 0.034(4) 0.036(4) 0.021(3) -0.004(3) -0.006(3) 0.003(3)
C24 0.034(4) 0.042(4) 0.027(3) -0.011(3) -0.003(3) 0.012(3)
C25 0.031(4) 0.039(4) 0.025(3) 0.001(3) 0.000(3) 0.016(3)
C26 0.022(3) 0.035(4) 0.028(3) 0.002(3) -0.009(3) 0.002(3)
C27 0.016(3) 0.032(3) 0.023(3) -0.003(2) -0.004(2) -0.008(2)
C28 0.010(3) 0.038(4) 0.037(4) -0.008(3) 0.005(3) -0.004(2)
C29 0.019(3) 0.041(4) 0.042(4) -0.021(3) 0.011(3) -0.006(3)
C30 0.036(4) 0.042(4) 0.031(4) -0.014(3) 0.009(3) -0.011(3)
C31 0.032(4) 0.040(4) 0.019(3) 0.004(3) -0.005(3) -0.011(3)
C32 0.021(3) 0.036(4) 0.017(3) -0.001(2) -0.008(2) -0.001(2)
C33 0.031(4) 0.031(4) 0.037(4) -0.009(3) -0.012(3) 0.003(3)
C34 0.030(4) 0.034(4) 0.040(4) -0.011(3) -0.016(3) -0.004(3)
C35 0.027(4) 0.045(4) 0.034(4) -0.007(3) -0.018(3) -0.007(3)
C36 0.025(4) 0.054(5) 0.047(4) -0.007(3) -0.016(3) 0.012(3)
I1 0.0255(2) 0.0552(3) 0.0465(3) 0.0077(2) -0.0076(2) -0.0117(2)
I2 0.0247(2) 0.0329(2) 0.0275(2) -0.00229(16) -0.00679(16) 0.00433(16)
I3 0.0326(2) 0.0431(3) 0.0288(2) 0.00660(18) -0.00547(18) 0.00221(18)
I4 0.0247(2) 0.0401(2) 0.0284(2) 0.00185(17) -0.00284(17) -0.00437(17)
I5 0.0211(2) 0.0313(2) 0.02270(19) -0.00146(15) -0.00534(15) 0.00053(15)
I6 0.0275(2) 0.0460(3) 0.0456(3) 0.0066(2) 0.0037(2) -0.00486(19)

loop_
_atom_type_symbol
_atom_type_description
_atom_type_scat_dispersion_real
_atom_type_scat_dispersion_imag
_atom_type_scat_source
C C 0.0033 0.0016 'International Tables Vol C Tables 4.2.6.8 and 6.1.1.4'
H H 0.0000 0.0000 'International Tables Vol C Tables 4.2.6.8 and 6.1.1.4'
I I -0.4742 1.8119 'International Tables Vol C Tables 4.2.6.8 and 6.1.1.4'
N N 0.0061 0.0033 'International Tables Vol C Tables 4.2.6.8 and 6.1.1.4'
Ni Ni 0.3393 1.1124 'International Tables Vol C Tables 4.2.6.8 and 6.1.1.4'

loop_
_geom_angle_atom_site_label_1
_geom_angle_atom_site_label_2
_geom_angle_atom_site_label_3
_geom_angle
_geom_angle_site_symmetry_1
_geom_angle_site_symmetry_3
_geom_angle_publ_flag
N1 Ni1 N7 175.5(2) . . ?
N1 Ni1 N10 107.8(2) . . ?
N7 Ni1 N10 76.41(19) . . ?
N1 Ni1 N5 76.96(19) . . ?
N7 Ni1 N5 104.64(19) . . ?
N10 Ni1 N5 93.71(18) . . ?
N1 Ni1 N11 99.6(2) . . ?
N7 Ni1 N11 76.31(19) . . ?
N10 Ni1 N11 152.31(19) . . ?
N5 Ni1 N11 88.63(18) . . ?
N1 Ni1 N4 75.82(19) . . ?
N7 Ni1 N4 102.70(19) . . ?
N10 Ni1 N4 91.99(19) . . ?
N5 Ni1 N4 152.64(18) . . ?
N11 Ni1 N4 98.51(19) . . ?
C3 N1 C1 117.1(5) . . ?
C3 N1 Ni1 120.1(4) . . ?
C1 N1 Ni1 122.6(4) . . ?
C1 N2 C2 113.5(5) . . ?
C3 N3 C2 114.4(5) . . ?
C8 N4 C4 117.7(5) . . ?
C8 N4 Ni1 127.2(4) . . ?
C4 N4 Ni1 114.9(4) . . ?
C13 N5 C9 117.9(5) . . ?
C13 N5 Ni1 127.9(4) . . ?
C9 N5 Ni1 113.9(4) . . ?
C18 N6 C14 116.2(6) . . ?
C21 N7 C19 117.8(5) . . ?
C21 N7 Ni1 121.3(4) . . ?
C19 N7 Ni1 120.9(4) . . ?
C19 N8 C20 113.9(5) . . ?
C21 N9 C20 114.5(5) . . ?
C26 N11 C22 117.6(5) . . ?
C26 N11 Ni1 127.8(4) . . ?
C22 N11 Ni1 114.5(4) . . ?
C31 N10 C27 117.3(6) . . ?
C31 N10 Ni1 127.5(4) . . ?
C27 N10 Ni1 115.2(4) . . ?
C32 N12 C36 116.5(6) . . ?
N1 C1 N2 124.8(5) . . ?
N1 C1 C4 113.1(5) . . ?
N2 C1 C4 122.0(5) . . ?
N3 C2 N2 125.7(5) . . ?
N3 C2 C14 115.7(5) . . ?
N2 C2 C14 118.6(5) . . ?
N1 C3 N3 124.4(6) . . ?
N1 C3 C9 114.8(5) . . ?
N3 C3 C9 120.8(5) . . ?
N4 C4 C5 122.9(6) . . ?
N4 C4 C1 113.4(5) . . ?
C5 C4 C1 123.7(5) . . ?
C4 C5 C6 119.5(6) . . ?
C4 C5 H5 120.2 . . ?
C6 C5 H5 120.2 . . ?
C5 C6 C7 117.7(6) . . ?
C5 C6 H6 121.1 . . ?
C7 C6 H6 121.1 . . ?
C8 C7 C6 120.3(6) . . ?
C8 C7 H7 119.9 . . ?
C6 C7 H7 119.9 . . ?
N4 C8 C7 121.9(6) . . ?
N4 C8 H8 119.1 . . ?
C7 C8 H8 119.1 . . ?
N5 C9 C10 123.1(6) . . ?
N5 C9 C3 113.5(5) . . ?
C10 C9 C3 123.4(5) . . ?
C9 C10 C11 118.3(6) . . ?
C9 C10 H10 120.8 . . ?
C11 C10 H10 120.8 . . ?
C12 C11 C10 118.3(6) . . ?
C12 C11 H11 120.9 . . ?
C10 C11 H11 120.9 . . ?
C11 C12 C13 120.5(6) . . ?
C11 C12 H12 119.8 . . ?
C13 C12 H12 119.8 . . ?
N5 C13 C12 121.9(6) . . ?
N5 C13 H13 119.0 . . ?
C12 C13 H13 119.0 . . ?
N6 C14 C15 123.3(6) . . ?
N6 C14 C2 117.7(5) . . ?
C15 C14 C2 118.9(6) . . ?
C14 C15 C16 119.8(7) . . ?
C14 C15 H15 120.1 . . ?
C16 C15 H15 120.1 . . ?
C17 C16 C15 117.2(7) . . ?
C17 C16 H16 121.4 . . ?
C15 C16 H16 121.4 . . ?
C18 C17 C16 119.1(6) . . ?
C18 C17 H17 120.4 . . ?
C16 C17 H17 120.4 . . ?
N6 C18 C17 124.3(6) . . ?
N6 C18 H18 117.8 . . ?
C17 C18 H18 117.8 . . ?
N8 C19 N7 123.6(5) . . ?
N8 C19 C27 122.5(5) . . ?
N7 C19 C27 113.9(5) . . ?
N9 C20 N8 126.1(5) . . ?
N9 C20 C32 116.3(5) . . ?
N8 C20 C32 117.6(5) . . ?
N9 C21 N7 124.0(5) . . ?
N9 C21 C22 121.7(5) . . ?
N7 C21 C22 114.3(5) . . ?
N11 C22 C23 122.9(6) . . ?
N11 C22 C21 113.5(5) . . ?
C23 C22 C21 123.5(5) . . ?
C24 C23 C22 118.8(6) . . ?
C24 C23 H23 120.6 . . ?
C22 C23 H23 120.6 . . ?
C23 C24 C25 118.9(6) . . ?
C23 C24 H24 120.5 . . ?
C25 C24 H24 120.5 . . ?
C26 C25 C24 119.4(6) . . ?
C26 C25 H25 120.3 . . ?
C24 C25 H25 120.3 . . ?
N11 C26 C25 122.2(6) . . ?
N11 C26 H26 118.9 . . ?
C25 C26 H26 118.9 . . ?
N10 C27 C28 122.8(6) . . ?
N10 C27 C19 113.5(5) . . ?
C28 C27 C19 123.6(6) . . ?
C29 C28 C27 118.6(6) . . ?
C29 C28 H28 120.7 . . ?
C27 C28 H28 120.7 . . ?
C28 C29 C30 119.4(6) . . ?
C28 C29 H29 120.3 . . ?
C30 C29 H29 120.3 . . ?
C31 C30 C29 119.0(6) . . ?
C31 C30 H30 120.5 . . ?
C29 C30 H30 120.5 . . ?
N10 C31 C30 122.8(6) . . ?
N10 C31 H31 118.6 . . ?
C30 C31 H31 118.6 . . ?
N12 C32 C33 124.1(6) . . ?
N12 C32 C20 117.6(5) . . ?
C33 C32 C20 118.3(6) . . ?
C34 C33 C32 118.3(6) . . ?
C34 C33 H33 120.9 . . ?
C32 C33 H33 120.9 . . ?
C35 C34 C33 119.2(6) . . ?
C35 C34 H34 120.4 . . ?
C33 C34 H34 120.4 . . ?
C34 C35 C36 118.9(6) . . ?
C34 C35 H35 120.6 . . ?
C36 C35 H35 120.6 . . ?
N12 C36 C35 123.1(7) . . ?
N12 C36 H36 118.5 . . ?
C35 C36 H36 118.5 . . ?
I3 I2 I1 177.27(2) . . ?
I4 I5 I6 175.23(2) . . ?

loop_
_geom_bond_atom_site_label_1
_geom_bond_atom_site_label_2
_geom_bond_distance
_geom_bond_site_symmetry_2
_geom_bond_publ_flag
Ni1 N1 1.981(5) . ?
Ni1 N7 1.985(5) . ?
Ni1 N10 2.129(5) . ?
Ni1 N5 2.145(5) . ?
Ni1 N11 2.157(5) . ?
Ni1 N4 2.162(5) . ?
N1 C3 1.318(8) . ?
N1 C1 1.330(7) . ?
N2 C1 1.331(7) . ?
N2 C2 1.356(8) . ?
N3 C3 1.330(8) . ?
N3 C2 1.350(8) . ?
N4 C8 1.345(8) . ?
N4 C4 1.355(7) . ?
N5 C13 1.331(8) . ?
N5 C9 1.346(7) . ?
N6 C18 1.342(8) . ?
N6 C14 1.342(8) . ?
N7 C21 1.328(7) . ?
N7 C19 1.338(7) . ?
N8 C19 1.334(7) . ?
N8 C20 1.354(8) . ?
N9 C21 1.320(7) . ?
N9 C20 1.350(8) . ?
N11 C26 1.339(8) . ?
N11 C22 1.360(7) . ?
N10 C31 1.340(8) . ?
N10 C27 1.357(8) . ?
N12 C32 1.332(8) . ?
N12 C36 1.350(9) . ?
C1 C4 1.487(8) . ?
C2 C14 1.481(8) . ?
C3 C9 1.481(8) . ?
C4 C5 1.369(8) . ?
C5 C6 1.382(9) . ?
C5 H5 0.9500 . ?
C6 C7 1.386(10) . ?
C6 H6 0.9500 . ?
C7 C8 1.377(9) . ?
C7 H7 0.9500 . ?
C8 H8 0.9500 . ?
C9 C10 1.379(9) . ?
C10 C11 1.392(9) . ?
C10 H10 0.9500 . ?
C11 C12 1.360(9) . ?
C11 H11 0.9500 . ?
C12 C13 1.382(9) . ?
C12 H12 0.9500 . ?
C13 H13 0.9500 . ?
C14 C15 1.380(9) . ?
C15 C16 1.389(9) . ?
C15 H15 0.9500 . ?
C16 C17 1.388(11) . ?
C16 H16 0.9500 . ?
C17 C18 1.375(10) . ?
C17 H17 0.9500 . ?
C18 H18 0.9500 . ?
C19 C27 1.462(8) . ?
C20 C32 1.498(8) . ?
C21 C22 1.473(8) . ?
C22 C23 1.372(9) . ?
C23 C24 1.372(9) . ?
C23 H23 0.9500 . ?
C24 C25 1.383(9) . ?
C24 H24 0.9500 . ?
C25 C26 1.379(9) . ?
C25 H25 0.9500 . ?
C26 H26 0.9500 . ?
C27 C28 1.376(9) . ?
C28 C29 1.372(9) . ?
C28 H28 0.9500 . ?
C29 C30 1.377(10) . ?
C29 H29 0.9500 . ?
C30 C31 1.375(10) . ?
C30 H30 0.9500 . ?
C31 H31 0.9500 . ?
C32 C33 1.379(9) . ?
C33 C34 1.375(9) . ?
C33 H33 0.9500 . ?
C34 C35 1.371(10) . ?
C34 H34 0.9500 . ?
C35 C36 1.379(10) . ?
C35 H35 0.9500 . ?
C36 H36 0.9500 . ?
I1 I2 2.9735(7) . ?
I2 I3 2.8648(7) . ?
I4 I5 2.8982(6) . ?
I5 I6 2.9041(7) . ?
